data_7020747
loop_
_publ_author_name
'Ogawa, Hayato'
'Yamashita, Makoto'

_publ_section_title
;
 Platinum complexes bearing a boron-based PBP pincer ligand: synthesis,
 structure, and application as a catalyst for hydrosilylation of 1-decene.
;
_journal_issue 3
_journal_name_full 'Dalton transactions (Cambridge, England : 2003)'
_journal_page_first 625
_journal_page_last 629
_journal_paper_doi 10.1039/c2dt31892j
_journal_volume 42
_journal_year 2013
_chemical_formula_sum 'C30 H51 B N2 P2 Pt'
_chemical_formula_weight 707.57
_chemical_name_systematic
;
?
;
_space_group_IT_number 14
_symmetry_cell_setting monoclinic
_symmetry_space_group_name_Hall '-P 2yab'
_symmetry_space_group_name_H-M 'P 1 21/a 1'
_atom_sites_solution_hydrogens geom
_atom_sites_solution_primary direct
_atom_sites_solution_secondary difmap
_audit_creation_method SHELXL-97
_cell_angle_alpha 90.00
_cell_angle_beta 105.350(2)
_cell_angle_gamma 90.00
_cell_formula_units_Z 4
_cell_length_a 11.379(2)
_cell_length_b 15.463(3)
_cell_length_c 18.824(4)
_cell_measurement_reflns_used 12248
_cell_measurement_temperature 93(2)
_cell_measurement_theta_max 31.3
_cell_measurement_theta_min 2.2
_cell_volume 3194.0(11)
_computing_cell_refinement 'RIGAKU CrystalClear'
_computing_data_collection 'RIGAKU CrystalClear'
_computing_data_reduction 'RIGAKU CrystalClear'
_computing_molecular_graphics ORTEP-III
_computing_structure_refinement 'SHELXL-97 (Sheldrick, 1997)'
_computing_structure_solution 'SHELXS-97 (Sheldrick, 1990)'
_diffrn_ambient_temperature 93(2)
_diffrn_detector_area_resol_mean 28.5714
_diffrn_measured_fraction_theta_full 0.999
_diffrn_measured_fraction_theta_max 0.999
_diffrn_measurement_device_type 'RIGAKU/MSCIO Saturn CCD'
_diffrn_measurement_method 'omega scans'
_diffrn_radiation_monochromator graphite
_diffrn_radiation_source 'fine-focus sealed tube'
_diffrn_radiation_type MoK\a
_diffrn_radiation_wavelength 0.71075
_diffrn_reflns_av_R_equivalents 0.0479
_diffrn_reflns_av_sigmaI/netI 0.0437
_diffrn_reflns_limit_h_max 13
_diffrn_reflns_limit_h_min -13
_diffrn_reflns_limit_k_max 18
_diffrn_reflns_limit_k_min -18
_diffrn_reflns_limit_l_max 22
_diffrn_reflns_limit_l_min -18
_diffrn_reflns_number 21044
_diffrn_reflns_theta_full 25.00
_diffrn_reflns_theta_max 25.00
_diffrn_reflns_theta_min 2.24
_exptl_absorpt_coefficient_mu 4.514
_exptl_absorpt_correction_T_max 0.8765
_exptl_absorpt_correction_T_min 0.4655
_exptl_absorpt_correction_type numerical
_exptl_absorpt_process_details '(NUMABS; Rigaku, 2005)'
_exptl_crystal_colour Colorless
_exptl_crystal_density_diffrn 1.471
_exptl_crystal_density_method 'not measured'
_exptl_crystal_description Block
_exptl_crystal_F_000 1432
_exptl_crystal_size_max 0.20
_exptl_crystal_size_mid 0.10
_exptl_crystal_size_min 0.03
_refine_diff_density_max 2.678
_refine_diff_density_min -2.135
_refine_diff_density_rms 0.114
_refine_ls_extinction_method none
_refine_ls_goodness_of_fit_ref 1.120
_refine_ls_hydrogen_treatment mixed
_refine_ls_matrix_type full
_refine_ls_number_parameters 371
_refine_ls_number_reflns 5621
_refine_ls_number_restraints 258
_refine_ls_restrained_S_all 1.096
_refine_ls_R_factor_all 0.0398
_refine_ls_R_factor_gt 0.0345
_refine_ls_shift/su_max 0.001
_refine_ls_shift/su_mean 0.000
_refine_ls_structure_factor_coef Fsqd
_refine_ls_weighting_details 'calc w=1/[\s^2^(Fo^2^)+(0.0115P)^2^+7.4800P] where P=(Fo^2^+2Fc^2^)/3'
_refine_ls_weighting_scheme calc
_refine_ls_wR_factor_gt 0.0620
_refine_ls_wR_factor_ref 0.0641
_reflns_number_gt 5084
_reflns_number_total 5621
_reflns_threshold_expression >2sigma(I)
_cod_data_source_file c2dt31892j.txt
_cod_data_source_block 8
_cod_depositor_comments
;
The following automatic conversions were performed:

'_symmetry_cell_setting' value 'Monoclinic' changed to 'monoclinic'
according to /home/saulius/struct/CIF-dictionaries/cif_core.dic
dictionary named 'cif_core.dic' version 2.4.2 from
2011-04-26.

'_exptl_absorpt_correction_type' value 'Numerical'
changed to 'numerical' according to
/home/saulius/struct/CIF-dictionaries/cif_core.dic dictionary named
'cif_core.dic' version 2.4.2 from 2011-04-26.

Automatic conversion script
Id: cif_fix_values 1891 2012-01-12 08:04:46Z andrius 
;
_cod_original_sg_symbol_H-M P21/a
_cod_database_code 7020747

loop_
_symmetry_equiv_pos_as_xyz
'x, y, z'
'-x+1/2, y+1/2, -z'
'-x, -y, -z'
'x-1/2, -y-1/2, z'

loop_
_atom_site_label
_atom_site_type_symbol
_atom_site_fract_x
_atom_site_fract_y
_atom_site_fract_z
_atom_site_U_iso_or_equiv
_atom_site_adp_type
_atom_site_occupancy
_atom_site_symmetry_multiplicity
_atom_site_calc_flag
_atom_site_refinement_flags
_atom_site_disorder_assembly
_atom_site_disorder_group
Pt1 Pt 0.473459(16) 0.990839(11) 0.740419(10) 0.01583(6) Uani 1 1 d . . .
H1 H 0.607(4) 0.937(3) 0.822(2) 0.016 Uiso 1 1 d . . .
P1 P 0.30313(11) 0.93412(8) 0.76502(7) 0.0158(3) Uani 1 1 d . . .
P2 P 0.58480(11) 1.07599(8) 0.68382(7) 0.0161(3) Uani 1 1 d . . .
B1 B 0.3407(5) 1.0508(4) 0.6643(3) 0.0183(12) Uani 1 1 d . . .
N1 N 0.2128(3) 1.0361(3) 0.6492(2) 0.0195(9) Uani 1 1 d . . .
C1 C 0.1527(4) 1.0866(3) 0.5896(3) 0.0188(11) Uani 1 1 d . . .
C2 C 0.0303(4) 1.0942(3) 0.5545(3) 0.0215(11) Uani 1 1 d . . .
H2 H -0.0286 1.0608 0.5699 0.026 Uiso 1 1 calc R . .
C3 C -0.0051(5) 1.1523(3) 0.4955(3) 0.0257(12) Uani 1 1 d . . .
H3 H -0.0891 1.1588 0.4710 0.031 Uiso 1 1 calc R . .
C4 C 0.0814(5) 1.2004(3) 0.4725(3) 0.0246(12) Uani 1 1 d . . .
H4 H 0.0555 1.2399 0.4327 0.030 Uiso 1 1 calc R . .
C5 C 0.2055(4) 1.1916(3) 0.5068(3) 0.0199(11) Uani 1 1 d . . .
H5 H 0.2642 1.2243 0.4906 0.024 Uiso 1 1 calc R . .
C6 C 0.2410(4) 1.1341(3) 0.5650(3) 0.0171(10) Uani 1 1 d . . .
N2 N 0.3551(3) 1.1129(3) 0.6109(2) 0.0203(9) Uani 1 1 d . . .
C7 C 0.1652(4) 0.9731(3) 0.6911(3) 0.0198(11) Uani 1 1 d . . .
H6 H 0.1261 0.9245 0.6592 0.024 Uiso 1 1 calc R . .
H7 H 0.1045 0.9999 0.7135 0.024 Uiso 1 1 calc R . .
C8 C 0.2744(5) 0.9767(3) 0.8522(3) 0.0229(12) Uani 1 1 d . . .
C9 C 0.2627(5) 1.0754(3) 0.8420(3) 0.0345(14) Uani 1 1 d . . .
H8 H 0.1932 1.0886 0.8001 0.052 Uiso 1 1 calc R . .
H9 H 0.3375 1.0985 0.8328 0.052 Uiso 1 1 calc R . .
H10 H 0.2499 1.1017 0.8867 0.052 Uiso 1 1 calc R . .
C10 C 0.3872(5) 0.9594(4) 0.9169(3) 0.0406(16) Uani 1 1 d . . .
H11 H 0.3804 0.9924 0.9601 0.061 Uiso 1 1 calc R . .
H12 H 0.4608 0.9773 0.9031 0.061 Uiso 1 1 calc R . .
H13 H 0.3922 0.8975 0.9286 0.061 Uiso 1 1 calc R . .
C11 C 0.1613(5) 0.9421(4) 0.8706(3) 0.0376(15) Uani 1 1 d . . .
H14 H 0.1465 0.9749 0.9120 0.056 Uiso 1 1 calc R . .
H15 H 0.1731 0.8809 0.8842 0.056 Uiso 1 1 calc R . .
H16 H 0.0911 0.9481 0.8276 0.056 Uiso 1 1 calc R . .
C12 C 0.2895(4) 0.8141(3) 0.7561(3) 0.0185(11) Uani 1 1 d . . .
C13 C 0.3231(5) 0.7935(3) 0.6842(3) 0.0250(12) Uani 1 1 d . . .
H17 H 0.4064 0.8131 0.6880 0.037 Uiso 1 1 calc R . .
H18 H 0.2665 0.8231 0.6431 0.037 Uiso 1 1 calc R . .
H19 H 0.3179 0.7309 0.6756 0.037 Uiso 1 1 calc R . .
C14 C 0.3840(5) 0.7714(3) 0.8204(3) 0.0261(12) Uani 1 1 d . . .
H20 H 0.3914 0.7099 0.8096 0.039 Uiso 1 1 calc R . .
H21 H 0.3576 0.7772 0.8657 0.039 Uiso 1 1 calc R . .
H22 H 0.4631 0.7997 0.8269 0.039 Uiso 1 1 calc R . .
C15 C 0.1630(5) 0.7774(3) 0.7528(3) 0.0310(14) Uani 1 1 d . . .
H23 H 0.1629 0.7148 0.7446 0.046 Uiso 1 1 calc R . .
H24 H 0.1022 0.8048 0.7124 0.046 Uiso 1 1 calc R . .
H25 H 0.1431 0.7891 0.7995 0.046 Uiso 1 1 calc R . .
C16 C 0.4757(4) 1.1374(3) 0.6065(3) 0.0191(11) Uani 1 1 d . . .
H26 H 0.4879 1.2006 0.6134 0.023 Uiso 1 1 calc R . .
H27 H 0.4881 1.1211 0.5582 0.023 Uiso 1 1 calc R . .
C17 C 0.6714(4) 1.1637(3) 0.7439(3) 0.0222(11) Uani 1 1 d . . .
C18 C 0.5756(5) 1.2172(3) 0.7679(3) 0.0317(13) Uani 1 1 d . . .
H28 H 0.6163 1.2607 0.8040 0.048 Uiso 1 1 calc R . .
H29 H 0.5266 1.1791 0.7903 0.048 Uiso 1 1 calc R . .
H30 H 0.5226 1.2461 0.7249 0.048 Uiso 1 1 calc R . .
C19 C 0.7445(5) 1.2211(4) 0.7057(3) 0.0394(16) Uani 1 1 d . . .
H31 H 0.6921 1.2408 0.6584 0.059 Uiso 1 1 calc R . .
H32 H 0.8132 1.1882 0.6972 0.059 Uiso 1 1 calc R . .
H33 H 0.7754 1.2713 0.7369 0.059 Uiso 1 1 calc R . .
C20 C 0.7557(5) 1.1240(4) 0.8142(3) 0.0399(16) Uani 1 1 d . . .
H34 H 0.8216 1.0919 0.8014 0.060 Uiso 1 1 calc R . .
H35 H 0.7086 1.0846 0.8368 0.060 Uiso 1 1 calc R . .
H36 H 0.7906 1.1702 0.8490 0.060 Uiso 1 1 calc R . .
C21 C 0.6806(4) 1.0141(3) 0.6335(3) 0.0210(11) Uani 1 1 d . . .
C22 C 0.7204(5) 1.0652(4) 0.5736(3) 0.0334(14) Uani 1 1 d . . .
H37 H 0.7765 1.1115 0.5967 0.050 Uiso 1 1 calc R . .
H38 H 0.6486 1.0905 0.5392 0.050 Uiso 1 1 calc R . .
H39 H 0.7615 1.0262 0.5468 0.050 Uiso 1 1 calc R . .
C23 C 0.7943(5) 0.9772(4) 0.6882(3) 0.0334(14) Uani 1 1 d . . .
H40 H 0.8310 0.9327 0.6637 0.050 Uiso 1 1 calc R . .
H41 H 0.7713 0.9515 0.7302 0.050 Uiso 1 1 calc R . .
H42 H 0.8534 1.0237 0.7057 0.050 Uiso 1 1 calc R . .
C24 C 0.5995(5) 0.9384(3) 0.5976(3) 0.0304(13) Uani 1 1 d . . .
H43 H 0.6423 0.9036 0.5687 0.046 Uiso 1 1 calc R . .
H44 H 0.5236 0.9608 0.5651 0.046 Uiso 1 1 calc R . .
H45 H 0.5807 0.9022 0.6359 0.046 Uiso 1 1 calc R . .
C25 C 0.7528(17) 0.8689(16) 0.9452(8) 0.0362(16) Uani 0.48(6) 1 d PGU A 1
H46 H 0.6852 0.8978 0.9138 0.043 Uiso 0.48(6) 1 calc PR A 1
C26 C 0.869(2) 0.9051(7) 0.9594(8) 0.0377(15) Uani 0.48(6) 1 d PGU A 1
H47 H 0.8799 0.9588 0.9376 0.045 Uiso 0.48(6) 1 calc PR A 1
C27 C 0.9675(13) 0.8627(12) 1.0055(10) 0.0386(15) Uani 0.48(6) 1 d PGU A 1
H48 H 1.0466 0.8875 1.0151 0.046 Uiso 0.48(6) 1 calc PR A 1
C28 C 0.9508(13) 0.7842(10) 1.0373(9) 0.0386(15) Uani 0.48(6) 1 d PGU A 1
H49 H 1.0185 0.7552 1.0688 0.046 Uiso 0.48(6) 1 calc PR A 1
C29 C 0.835(2) 0.7480(9) 1.0232(9) 0.0374(16) Uani 0.48(6) 1 d PGU A 1
H50 H 0.8237 0.6943 1.0449 0.045 Uiso 0.48(6) 1 calc PR A 1
C30 C 0.7361(10) 0.7903(18) 0.9771(11) 0.0356(16) Uani 0.48(6) 1 d PGU A 1
H51 H 0.6570 0.7656 0.9674 0.043 Uiso 0.48(6) 1 calc PR A 1
C31 C 0.7751(18) 0.8875(14) 0.9398(7) 0.0361(16) Uani 0.52(6) 1 d PGU A 2
H52 H 0.7210 0.9256 0.9072 0.043 Uiso 0.52(6) 1 calc PR A 2
C32 C 0.899(2) 0.9048(6) 0.9608(8) 0.0373(16) Uani 0.52(6) 1 d PGU A 2
H53 H 0.9302 0.9547 0.9425 0.045 Uiso 0.52(6) 1 calc PR A 2
C33 C 0.9785(8) 0.8491(12) 1.0085(8) 0.0386(15) Uani 0.52(6) 1 d PGU A 2
H54 H 1.0634 0.8609 1.0229 0.046 Uiso 0.52(6) 1 calc PR A 2
C34 C 0.9333(16) 0.7760(9) 1.0353(8) 0.0392(14) Uani 0.52(6) 1 d PGU A 2
H55 H 0.9873 0.7379 1.0680 0.047 Uiso 0.52(6) 1 calc PR A 2
C35 C 0.8090(19) 0.7587(10) 1.0144(10) 0.0369(14) Uani 0.52(6) 1 d PGU A 2
H56 H 0.7781 0.7087 1.0327 0.044 Uiso 0.52(6) 1 calc PR A 2
C36 C 0.7299(7) 0.8144(18) 0.9666(9) 0.0354(16) Uani 0.52(6) 1 d PGU A 2
H57 H 0.6449 0.8026 0.9523 0.043 Uiso 0.52(6) 1 calc PR A 2

loop_
_atom_site_aniso_label
_atom_site_aniso_U_11
_atom_site_aniso_U_22
_atom_site_aniso_U_33
_atom_site_aniso_U_23
_atom_site_aniso_U_13
_atom_site_aniso_U_12
Pt1 0.01069(9) 0.01678(10) 0.01807(10) 0.00490(8) 0.00039(7) -0.00292(8)
P1 0.0151(6) 0.0140(6) 0.0189(7) 0.0011(5) 0.0052(5) -0.0029(5)
P2 0.0111(6) 0.0166(6) 0.0203(7) 0.0031(5) 0.0038(5) -0.0024(5)
B1 0.021(3) 0.016(3) 0.019(3) 0.004(2) 0.008(2) 0.000(2)
N1 0.012(2) 0.026(2) 0.019(2) 0.0099(18) 0.0031(17) 0.0015(17)
C1 0.013(2) 0.025(3) 0.019(3) -0.001(2) 0.003(2) 0.004(2)
C2 0.016(3) 0.026(3) 0.023(3) -0.001(2) 0.004(2) 0.003(2)
C3 0.020(3) 0.032(3) 0.022(3) -0.006(2) 0.001(2) 0.010(2)
C4 0.029(3) 0.031(3) 0.014(3) 0.002(2) 0.006(2) 0.017(2)
C5 0.018(3) 0.026(3) 0.017(3) 0.000(2) 0.006(2) 0.006(2)
C6 0.013(2) 0.024(3) 0.014(3) 0.001(2) 0.004(2) 0.004(2)
N2 0.011(2) 0.028(2) 0.022(2) 0.0070(19) 0.0051(17) -0.0003(18)
C7 0.011(2) 0.025(3) 0.022(3) 0.002(2) 0.004(2) -0.001(2)
C8 0.031(3) 0.019(3) 0.020(3) -0.002(2) 0.008(2) 0.002(2)
C9 0.047(4) 0.027(3) 0.035(4) -0.008(3) 0.020(3) 0.001(3)
C10 0.050(4) 0.040(4) 0.027(3) -0.010(3) 0.003(3) 0.005(3)
C11 0.048(4) 0.039(4) 0.036(4) -0.006(3) 0.028(3) -0.003(3)
C12 0.019(3) 0.014(2) 0.026(3) 0.000(2) 0.012(2) -0.004(2)
C13 0.031(3) 0.020(3) 0.024(3) -0.006(2) 0.008(2) -0.003(2)
C14 0.034(3) 0.018(3) 0.030(3) 0.008(2) 0.013(3) 0.004(2)
C15 0.030(3) 0.020(3) 0.049(4) -0.002(3) 0.019(3) -0.011(2)
C16 0.017(3) 0.023(3) 0.017(3) 0.006(2) 0.004(2) 0.001(2)
C17 0.017(3) 0.027(3) 0.022(3) -0.004(2) 0.003(2) -0.006(2)
C18 0.030(3) 0.027(3) 0.040(4) -0.011(3) 0.014(3) -0.007(3)
C19 0.042(4) 0.029(3) 0.053(4) -0.014(3) 0.024(3) -0.025(3)
C20 0.038(4) 0.044(4) 0.030(4) -0.008(3) -0.005(3) -0.001(3)
C21 0.015(2) 0.019(3) 0.030(3) -0.005(2) 0.007(2) -0.001(2)
C22 0.027(3) 0.032(3) 0.048(4) 0.000(3) 0.022(3) 0.001(3)
C23 0.021(3) 0.030(3) 0.048(4) -0.008(3) 0.006(3) 0.005(2)
C24 0.028(3) 0.031(3) 0.035(3) -0.007(3) 0.011(3) -0.002(3)
C25 0.037(2) 0.038(3) 0.034(3) -0.005(2) 0.011(2) 0.003(2)
C26 0.037(2) 0.040(2) 0.036(2) -0.004(2) 0.010(2) 0.003(2)
C27 0.037(2) 0.041(2) 0.037(2) -0.003(2) 0.009(2) 0.002(2)
C28 0.038(2) 0.043(2) 0.036(2) -0.002(2) 0.010(2) 0.001(2)
C29 0.037(3) 0.042(2) 0.034(2) -0.003(2) 0.011(2) 0.003(2)
C30 0.037(2) 0.039(3) 0.033(3) -0.004(2) 0.012(2) 0.004(2)
C31 0.037(2) 0.038(3) 0.034(2) -0.005(2) 0.010(2) 0.002(2)
C32 0.036(3) 0.040(2) 0.037(2) -0.004(2) 0.010(2) 0.003(2)
C33 0.038(2) 0.041(2) 0.037(2) -0.003(2) 0.009(2) 0.002(2)
C34 0.039(2) 0.043(2) 0.036(2) -0.002(2) 0.010(2) 0.002(2)
C35 0.038(2) 0.041(2) 0.033(2) -0.003(2) 0.011(2) 0.003(2)
C36 0.037(2) 0.038(3) 0.033(3) -0.005(2) 0.012(2) 0.002(2)

loop_
_atom_type_symbol
_atom_type_description
_atom_type_scat_dispersion_real
_atom_type_scat_dispersion_imag
_atom_type_scat_source
C C 0.0033 0.0016 'International Tables Vol C Tables 4.2.6.8 and 6.1.1.4'
H H 0.0000 0.0000 'International Tables Vol C Tables 4.2.6.8 and 6.1.1.4'
B B 0.0013 0.0007 'International Tables Vol C Tables 4.2.6.8 and 6.1.1.4'
N N 0.0061 0.0033 'International Tables Vol C Tables 4.2.6.8 and 6.1.1.4'
P P 0.1023 0.0942 'International Tables Vol C Tables 4.2.6.8 and 6.1.1.4'
Pt Pt -1.7033 8.3905 'International Tables Vol C Tables 4.2.6.8 and 6.1.1.4'

loop_
_geom_angle_atom_site_label_1
_geom_angle_atom_site_label_2
_geom_angle_atom_site_label_3
_geom_angle
B1 Pt1 P2 78.83(16)
B1 Pt1 P1 78.69(16)
P2 Pt1 P1 157.49(4)
B1 Pt1 H1 176.2(12)
P2 Pt1 H1 101.1(12)
P1 Pt1 H1 101.3(12)
C12 P1 C8 113.5(2)
C12 P1 C7 102.5(2)
C8 P1 C7 103.2(2)
C12 P1 Pt1 114.73(16)
C8 P1 Pt1 113.36(17)
C7 P1 Pt1 108.09(15)
C17 P2 C21 112.9(2)
C17 P2 C16 103.5(2)
C21 P2 C16 102.6(2)
C17 P2 Pt1 113.94(17)
C21 P2 Pt1 114.12(16)
C16 P2 Pt1 108.42(15)
N1 B1 N2 105.5(4)
N1 B1 Pt1 127.1(4)
N2 B1 Pt1 127.3(4)
C1 N1 B1 109.3(4)
C1 N1 C7 130.0(4)
B1 N1 C7 120.6(4)
C2 C1 N1 130.8(5)
C2 C1 C6 120.9(5)
N1 C1 C6 108.3(4)
C1 C2 C3 118.4(5)
C1 C2 H2 120.8
C3 C2 H2 120.8
C4 C3 C2 120.7(5)
C4 C3 H3 119.6
C2 C3 H3 119.6
C3 C4 C5 121.1(5)
C3 C4 H4 119.5
C5 C4 H4 119.5
C6 C5 C4 118.4(5)
C6 C5 H5 120.8
C4 C5 H5 120.8
C5 C6 N2 132.1(5)
C5 C6 C1 120.4(4)
N2 C6 C1 107.5(4)
C6 N2 B1 109.4(4)
C6 N2 C16 130.1(4)
B1 N2 C16 120.2(4)
N1 C7 P1 104.9(3)
N1 C7 H6 110.8
P1 C7 H6 110.8
N1 C7 H7 110.8
P1 C7 H7 110.8
H6 C7 H7 108.8
C11 C8 C9 109.1(4)
C11 C8 C10 109.8(5)
C9 C8 C10 107.3(4)
C11 C8 P1 115.6(4)
C9 C8 P1 105.6(4)
C10 C8 P1 109.2(4)
C8 C9 H8 109.5
C8 C9 H9 109.5
H8 C9 H9 109.5
C8 C9 H10 109.5
H8 C9 H10 109.5
H9 C9 H10 109.5
C8 C10 H11 109.5
C8 C10 H12 109.5
H11 C10 H12 109.5
C8 C10 H13 109.5
H11 C10 H13 109.5
H12 C10 H13 109.5
C8 C11 H14 109.5
C8 C11 H15 109.5
H14 C11 H15 109.5
C8 C11 H16 109.5
H14 C11 H16 109.5
H15 C11 H16 109.5
C15 C12 C13 109.8(4)
C15 C12 C14 109.0(4)
C13 C12 C14 108.6(4)
C15 C12 P1 115.2(3)
C13 C12 P1 104.6(3)
C14 C12 P1 109.4(3)
C12 C13 H17 109.5
C12 C13 H18 109.5
H17 C13 H18 109.5
C12 C13 H19 109.5
H17 C13 H19 109.5
H18 C13 H19 109.5
C12 C14 H20 109.5
C12 C14 H21 109.5
H20 C14 H21 109.5
C12 C14 H22 109.5
H20 C14 H22 109.5
H21 C14 H22 109.5
C12 C15 H23 109.5
C12 C15 H24 109.5
H23 C15 H24 109.5
C12 C15 H25 109.5
H23 C15 H25 109.5
H24 C15 H25 109.5
N2 C16 P2 105.2(3)
N2 C16 H26 110.7
P2 C16 H26 110.7
N2 C16 H27 110.7
P2 C16 H27 110.7
H26 C16 H27 108.8
C19 C17 C18 110.2(4)
C19 C17 C20 110.2(5)
C18 C17 C20 106.9(4)
C19 C17 P2 113.9(4)
C18 C17 P2 105.6(3)
C20 C17 P2 109.8(4)
C17 C18 H28 109.5
C17 C18 H29 109.5
H28 C18 H29 109.5
C17 C18 H30 109.5
H28 C18 H30 109.5
H29 C18 H30 109.5
C17 C19 H31 109.5
C17 C19 H32 109.5
H31 C19 H32 109.5
C17 C19 H33 109.5
H31 C19 H33 109.5
H32 C19 H33 109.5
C17 C20 H34 109.5
C17 C20 H35 109.5
H34 C20 H35 109.5
C17 C20 H36 109.5
H34 C20 H36 109.5
H35 C20 H36 109.5
C24 C21 C23 108.3(4)
C24 C21 C22 109.1(4)
C23 C21 C22 108.8(4)
C24 C21 P2 104.4(3)
C23 C21 P2 110.5(3)
C22 C21 P2 115.4(3)
C21 C22 H37 109.5
C21 C22 H38 109.5
H37 C22 H38 109.5
C21 C22 H39 109.5
H37 C22 H39 109.5
H38 C22 H39 109.5
C21 C23 H40 109.5
C21 C23 H41 109.5
H40 C23 H41 109.5
C21 C23 H42 109.5
H40 C23 H42 109.5
H41 C23 H42 109.5
C21 C24 H43 109.5
C21 C24 H44 109.5
H43 C24 H44 109.5
C21 C24 H45 109.5
H43 C24 H45 109.5
H44 C24 H45 109.5
C26 C25 C30 120.0
C26 C25 H46 120.0
C30 C25 H46 120.0
C25 C26 C27 120.0
C25 C26 H47 120.0
C27 C26 H47 120.0
C28 C27 C26 120.0
C28 C27 H48 120.0
C26 C27 H48 120.0
C27 C28 C29 120.0
C27 C28 H49 120.0
C29 C28 H49 120.0
C28 C29 C30 120.0
C28 C29 H50 120.0
C30 C29 H50 120.0
C29 C30 C25 120.0
C29 C30 H51 120.0
C25 C30 H51 120.0
C32 C31 C36 120.0
C32 C31 H52 120.0
C36 C31 H52 120.0
C31 C32 C33 120.0
C31 C32 H53 120.0
C33 C32 H53 120.0
C32 C33 C34 120.0
C32 C33 H54 120.0
C34 C33 H54 120.0
C35 C34 C33 120.0
C35 C34 H55 120.0
C33 C34 H55 120.0
C34 C35 C36 120.0
C34 C35 H56 120.0
C36 C35 H56 120.0
C35 C36 C31 120.0
C35 C36 H57 120.0
C31 C36 H57 120.0

loop_
_geom_bond_atom_site_label_1
_geom_bond_atom_site_label_2
_geom_bond_distance
Pt1 B1 2.012(6)
Pt1 P2 2.2779(13)
Pt1 P1 2.2837(13)
Pt1 H1 2.03(4)
P1 C12 1.866(5)
P1 C8 1.875(5)
P1 C7 1.900(5)
P2 C17 1.871(5)
P2 C21 1.883(5)
P2 C16 1.898(5)
B1 N1 1.425(7)
B1 N2 1.430(7)
N1 C1 1.389(6)
N1 C7 1.447(6)
C1 C2 1.380(6)
C1 C6 1.417(7)
C2 C3 1.401(7)
C2 H2 0.9500
C3 C4 1.392(8)
C3 H3 0.9500
C4 C5 1.395(7)
C4 H4 0.9500
C5 C6 1.387(6)
C5 H5 0.9500
C6 N2 1.394(6)
N2 C16 1.448(6)
C7 H6 0.9900
C7 H7 0.9900
C8 C11 1.517(7)
C8 C9 1.539(7)
C8 C10 1.541(7)
C9 H8 0.9800
C9 H9 0.9800
C9 H10 0.9800
C10 H11 0.9800
C10 H12 0.9800
C10 H13 0.9800
C11 H14 0.9800
C11 H15 0.9800
C11 H16 0.9800
C12 C15 1.533(6)
C12 C13 1.535(7)
C12 C14 1.539(7)
C13 H17 0.9800
C13 H18 0.9800
C13 H19 0.9800
C14 H20 0.9800
C14 H21 0.9800
C14 H22 0.9800
C15 H23 0.9800
C15 H24 0.9800
C15 H25 0.9800
C16 H26 0.9900
C16 H27 0.9900
C17 C19 1.521(7)
C17 C18 1.530(7)
C17 C20 1.542(7)
C18 H28 0.9800
C18 H29 0.9800
C18 H30 0.9800
C19 H31 0.9800
C19 H32 0.9800
C19 H33 0.9800
C20 H34 0.9800
C20 H35 0.9800
C20 H36 0.9800
C21 C24 1.533(7)
C21 C23 1.534(7)
C21 C22 1.541(7)
C22 H37 0.9800
C22 H38 0.9800
C22 H39 0.9800
C23 H40 0.9800
C23 H41 0.9800
C23 H42 0.9800
C24 H43 0.9800
C24 H44 0.9800
C24 H45 0.9800
C25 C26 1.3900
C25 C30 1.3900
C25 H46 0.9500
C26 C27 1.3900
C26 H47 0.9500
C27 C28 1.3900
C27 H48 0.9500
C28 C29 1.3900
C28 H49 0.9500
C29 C30 1.3900
C29 H50 0.9500
C30 H51 0.9500
C31 C32 1.3900
C31 C36 1.3900
C31 H52 0.9500
C32 C33 1.3900
C32 H53 0.9500
C33 C34 1.3900
C33 H54 0.9500
C34 C35 1.3900
C34 H55 0.9500
C35 C36 1.3900
C35 H56 0.9500
C36 H57 0.9500

loop_
_geom_torsion_atom_site_label_1
_geom_torsion_atom_site_label_2
_geom_torsion_atom_site_label_3
_geom_torsion_atom_site_label_4
_geom_torsion
B1 Pt1 P1 C12 120.2(2)
P2 Pt1 P1 C12 123.0(2)
B1 Pt1 P1 C8 -107.3(2)
P2 Pt1 P1 C8 -104.4(2)
B1 Pt1 P1 C7 6.5(2)
P2 Pt1 P1 C7 9.3(2)
B1 Pt1 P2 C17 113.1(2)
P1 Pt1 P2 C17 110.2(2)
B1 Pt1 P2 C21 -115.2(2)
P1 Pt1 P2 C21 -118.0(2)
B1 Pt1 P2 C16 -1.6(2)
P1 Pt1 P2 C16 -4.4(2)
P2 Pt1 B1 N1 176.0(5)
P1 Pt1 B1 N1 -5.1(4)
P2 Pt1 B1 N2 0.4(4)
P1 Pt1 B1 N2 179.3(5)
N2 B1 N1 C1 0.1(6)
Pt1 B1 N1 C1 -176.3(4)
N2 B1 N1 C7 177.2(4)
Pt1 B1 N1 C7 0.8(7)
B1 N1 C1 C2 179.4(5)
C7 N1 C1 C2 2.7(9)
B1 N1 C1 C6 0.5(6)
C7 N1 C1 C6 -176.2(5)
N1 C1 C2 C3 178.9(5)
C6 C1 C2 C3 -2.2(7)
C1 C2 C3 C4 0.7(8)
C2 C3 C4 C5 0.7(8)
C3 C4 C5 C6 -0.5(7)
C4 C5 C6 N2 -178.0(5)
C4 C5 C6 C1 -1.0(7)
C2 C1 C6 C5 2.4(7)
N1 C1 C6 C5 -178.5(4)
C2 C1 C6 N2 -179.9(4)
N1 C1 C6 N2 -0.9(5)
C5 C6 N2 B1 178.2(5)
C1 C6 N2 B1 0.9(5)
C5 C6 N2 C16 -8.4(9)
C1 C6 N2 C16 174.4(5)
N1 B1 N2 C6 -0.7(6)
Pt1 B1 N2 C6 175.7(4)
N1 B1 N2 C16 -174.9(4)
Pt1 B1 N2 C16 1.5(7)
C1 N1 C7 P1 -178.5(4)
B1 N1 C7 P1 5.1(5)
C12 P1 C7 N1 -129.4(3)
C8 P1 C7 N1 112.5(3)
Pt1 P1 C7 N1 -7.9(3)
C12 P1 C8 C11 -47.7(5)
C7 P1 C8 C11 62.5(4)
Pt1 P1 C8 C11 179.1(3)
C12 P1 C8 C9 -168.3(3)
C7 P1 C8 C9 -58.2(4)
Pt1 P1 C8 C9 58.5(4)
C12 P1 C8 C10 76.6(4)
C7 P1 C8 C10 -173.2(4)
Pt1 P1 C8 C10 -56.6(4)
C8 P1 C12 C15 62.5(4)
C7 P1 C12 C15 -48.1(4)
Pt1 P1 C12 C15 -165.0(3)
C8 P1 C12 C13 -177.0(3)
C7 P1 C12 C13 72.5(4)
Pt1 P1 C12 C13 -44.4(4)
C8 P1 C12 C14 -60.8(4)
C7 P1 C12 C14 -171.3(3)
Pt1 P1 C12 C14 71.7(3)
C6 N2 C16 P2 -175.5(4)
B1 N2 C16 P2 -2.6(6)
C17 P2 C16 N2 -118.7(3)
C21 P2 C16 N2 123.7(3)
Pt1 P2 C16 N2 2.6(4)
C21 P2 C17 C19 48.4(5)
C16 P2 C17 C19 -61.8(4)
Pt1 P2 C17 C19 -179.3(3)
C21 P2 C17 C18 169.4(3)
C16 P2 C17 C18 59.2(4)
Pt1 P2 C17 C18 -58.3(4)
C21 P2 C17 C20 -75.7(4)
C16 P2 C17 C20 174.2(4)
Pt1 P2 C17 C20 56.7(4)
C17 P2 C21 C24 171.8(3)
C16 P2 C21 C24 -77.4(4)
Pt1 P2 C21 C24 39.6(4)
C17 P2 C21 C23 55.6(4)
C16 P2 C21 C23 166.3(3)
Pt1 P2 C21 C23 -76.7(4)
C17 P2 C21 C22 -68.4(4)
C16 P2 C21 C22 42.3(4)
Pt1 P2 C21 C22 159.4(3)
C30 C25 C26 C27 0.0
C25 C26 C27 C28 0.0
C26 C27 C28 C29 0.0
C27 C28 C29 C30 0.0
C28 C29 C30 C25 0.0
C26 C25 C30 C29 0.0
C36 C31 C32 C33 0.0
C31 C32 C33 C34 0.0
C32 C33 C34 C35 0.0
C33 C34 C35 C36 0.0
C34 C35 C36 C31 0.0
C32 C31 C36 C35 0.0
